data_2008451
loop_
_publ_author_name
'Au-Alvarez, Oscar'
'Peterson, Ronald C.'
'Crespo, Alexis Acosta'
'Esteva, Yolanda Rodr\'iguez'
'Alvarez, Heidy Marquez'
'Stiven, Ana M. Plut\'in'
'Hern\'andez, Ram\'on Pom\'es'

_publ_section_title
;
 2-Amino-4-phenylthiazole
;
_journal_issue 5
_journal_name_full 'Acta Crystallographica Section C'
_journal_page_first 821
_journal_page_last 823
_journal_paper_doi 10.1107/S0108270199001961
_journal_volume 55
_journal_year 1999
_chemical_formula_moiety 'C9 H8 N2 S'
_chemical_formula_sum 'C9 H8 N2 S'
_chemical_formula_weight 176.23
_chemical_melting_point .423E-305
_chemical_name_systematic 2-amino-4-phenylthiazole
_space_group_IT_number 78
_symmetry_cell_setting tetragonal
_symmetry_space_group_name_Hall 'P 4cw'
_symmetry_space_group_name_H-M 'P 43'
_audit_creation_method SHELXL-97
_cell_angle_alpha 90.00
_cell_angle_beta 90.00
_cell_angle_gamma 90.00
_cell_formula_units_Z 4
_cell_length_a 12.105(3)
_cell_length_b 12.105(3)
_cell_length_c 5.776(3)
_cell_measurement_reflns_used 23
_cell_measurement_temperature 293(2)
_cell_measurement_theta_max 11.55
_cell_measurement_theta_min 3.04
_cell_volume 846.4(5)
_computing_cell_refinement 'CAD-4 Software'
_computing_data_collection 'CAD-4 Software (Enraf-Nonius, 1989)'
_computing_data_reduction 'PROFIT (Strel'tsov & Zavodnik, 1989)'
_computing_molecular_graphics 'ORTEP-3 for Windows (Farrugia, 1997)'
_computing_publication_material SHELXL97
_computing_structure_refinement 'SHELXL97 (Sheldrick, 1997)'
_computing_structure_solution 'SHELXS97 (Sheldrick, 1990)'
_diffrn_ambient_temperature 293(2)
_diffrn_measured_fraction_theta_full 0.999
_diffrn_measured_fraction_theta_max 0.999
_diffrn_measurement_device_type 'Enraf-Nonius CAD-4'
_diffrn_measurement_method \q-2\q
_diffrn_radiation_monochromator graphite
_diffrn_radiation_source 'fine-focus sealed tube'
_diffrn_radiation_type MoK\a
_diffrn_radiation_wavelength 0.71073
_diffrn_reflns_av_R_equivalents 0.071
_diffrn_reflns_av_sigmaI/netI 0.0551
_diffrn_reflns_limit_h_max 14
_diffrn_reflns_limit_h_min -14
_diffrn_reflns_limit_k_max 14
_diffrn_reflns_limit_k_min -8
_diffrn_reflns_limit_l_max 6
_diffrn_reflns_limit_l_min -4
_diffrn_reflns_number 2631
_diffrn_reflns_theta_full 24.95
_diffrn_reflns_theta_max 24.95
_diffrn_reflns_theta_min 1.68
_diffrn_standards_decay_% 4
_diffrn_standards_interval_time 60
_diffrn_standards_number 3
_exptl_absorpt_coefficient_mu 0.321
_exptl_absorpt_correction_type none
_exptl_crystal_colour colourless
_exptl_crystal_density_diffrn 1.383
_exptl_crystal_density_method 'not measured'
_exptl_crystal_description lath-shaped
_exptl_crystal_F_000 368
_exptl_crystal_size_max 0.25
_exptl_crystal_size_mid 0.20
_exptl_crystal_size_min 0.08
_refine_diff_density_max 0.199
_refine_diff_density_min -0.362
_refine_ls_abs_structure_details 'Flack (1983)'
_refine_ls_abs_structure_Flack 0.01(15)
_refine_ls_extinction_method none
_refine_ls_goodness_of_fit_ref 1.072
_refine_ls_hydrogen_treatment mixed
_refine_ls_matrix_type full
_refine_ls_number_parameters 111
_refine_ls_number_reflns 957
_refine_ls_number_restraints 2
_refine_ls_restrained_S_all 1.076
_refine_ls_R_factor_all 0.066
_refine_ls_R_factor_gt 0.042
_refine_ls_shift/su_max 0.003
_refine_ls_shift/su_mean 0.001
_refine_ls_structure_factor_coef Fsqd
_refine_ls_weighting_details 'w = 1/[\s^2^(Fo^2^)+(0.0608P)^2^] where P = (Fo^2^+2Fc^2^)/3'
_refine_ls_weighting_scheme calc
_refine_ls_wR_factor_ref 0.105
_reflns_number_gt 748
_reflns_number_total '818 + 139 Friedel'
_reflns_threshold_expression I>2\s(I)
_cod_data_source_file da1045.cif
_cod_data_source_block t1new
_cod_depositor_comments
;
The following automatic conversions were performed:

'_refine_ls_weighting_scheme' value 'calc w =
1/[\s^2^(Fo^2^)+(0.0608P)^2^] where P = (Fo^2^+2Fc^2^)/3' was changed
to 'calc'. New tag '_refine_ls_weighting_details' was created. The
value of the new tag was set to 'w = 1/[\s^2^(Fo^2^)+(0.0608P)^2^]
where P = (Fo^2^+2Fc^2^)/3'.

Automatic conversion script
Id: cif_fix_values 3143 2015-03-26 13:38:13Z robertas 
;
_cod_original_sg_symbol_Hall 'P 43'
_cod_database_code 2008451

loop_
_symmetry_equiv_pos_as_xyz
'x, y, z'
'-y, x, z-1/4'
'-x, -y, z+1/2'
'y, -x, z+1/4'

loop_
_atom_site_label
_atom_site_fract_x
_atom_site_fract_y
_atom_site_fract_z
_atom_site_U_iso_or_equiv
_atom_site_adp_type
_atom_site_calc_flag
_atom_site_refinement_flags
_atom_site_occupancy
_atom_site_disorder_assembly
_atom_site_disorder_group
_atom_site_type_symbol
S1 -.11700(10) .76756(11) 1.0424(2) .0606(4) Uani d . 1 . . S
N3 .0122(3) .7285(3) .6967(6) .0437(9) Uani d . 1 . . N
N -.1214(3) .8654(3) .6254(6) .0681(12) Uani d . 1 . . N
HA -.0999 .8755 .4851 .098(14) Uiso calc R 1 . . H
HB -.1756 .9032 .6798 .098(14) Uiso calc R 1 . . H
C2 -.0702(3) .7902(3) .7598(7) .0439(11) Uani d . 1 . . C
C4 .0438(3) .6584(3) .8773(7) .0392(10) Uani d . 1 . . C
C5 -.0169(3) .6692(4) 1.0730(7) .0522(11) Uani d . 1 . . C
H5 -.0055 .6283 1.2072 .060(6) Uiso calc R 1 . . H
C6 .1350(3) .5797(3) .8435(7) .0416(10) Uani d D 1 . . C
C7 .1602(4) .5012(3) 1.0109(8) .0515(11) Uani d . 1 . . C
H7 .1187 .4985 1.1464 .060(6) Uiso calc R 1 . . H
C8 .2448(4) .4280(4) .9797(9) .0596(13) Uani d . 1 . . C
H8 .2598 .3756 1.0933 .060(6) Uiso calc R 1 . . H
C9 .3086(4) .4309(4) .7809(10) .0623(13) Uani d . 1 . . C
H9 .3671 .3821 .7612 .060(6) Uiso calc R 1 . . H
C10 .2836(4) .5073(4) .6133(9) .0596(13) Uani d . 1 . . C
H10 .3251 .5093 .4778 .060(6) Uiso calc R 1 . . H
C11 .1985(3) .5808(3) .6425(8) .0476(11) Uani d D 1 . . C
H11 .1829 .6319 .5267 .060(6) Uiso calc R 1 . . H

loop_
_atom_site_aniso_label
_atom_site_aniso_U_11
_atom_site_aniso_U_22
_atom_site_aniso_U_33
_atom_site_aniso_U_12
_atom_site_aniso_U_13
_atom_site_aniso_U_23
S1 .0613(8) .0876(9) .0330(6) .0079(7) .0142(6) .0024(6)
N3 .051(2) .052(2) .028(2) .0024(18) .0087(17) .0022(17)
N .086(3) .084(3) .035(2) .036(3) .006(2) .006(2)
C2 .049(2) .059(3) .024(2) -.005(2) .005(2) -.004(2)
C4 .042(2) .045(2) .031(2) -.011(2) .0011(19) -.004(2)
C5 .056(3) .071(3) .029(3) -.001(2) .008(2) .012(2)
C6 .046(2) .042(2) .037(3) -.0095(19) -.003(2) -.0033(19)
C7 .063(3) .051(2) .041(3) -.009(2) -.001(3) .004(2)
C8 .075(3) .047(2) .057(3) -.003(3) -.012(3) .009(2)
C9 .067(3) .059(3) .061(3) .011(3) -.012(3) -.010(3)
C10 .066(3) .062(3) .051(3) .008(3) .010(3) -.009(3)
C11 .052(3) .049(3) .042(3) .001(2) .003(2) -.005(2)

loop_
_atom_type_symbol
_atom_type_description
_atom_type_scat_dispersion_real
_atom_type_scat_dispersion_imag
_atom_type_scat_source
C C 0.0033 0.0016 'International Tables Vol C Tables 4.2.6.8 and 6.1.1.4'
H H 0.0000 0.0000 'International Tables Vol C Tables 4.2.6.8 and 6.1.1.4'
N N 0.0061 0.0033 'International Tables Vol C Tables 4.2.6.8 and 6.1.1.4'
S S 0.1246 0.1234 'International Tables Vol C Tables 4.2.6.8 and 6.1.1.4'

loop_
_geom_angle_atom_site_label_1
_geom_angle_atom_site_label_2
_geom_angle_atom_site_label_3
_geom_angle
_geom_angle_publ_flag
C5 S1 C2 88.7(2) yes
C2 N3 C4 110.5(3) ?
N3 C2 N 125.5(4) ?
N3 C2 S1 114.8(3) ?
N C2 S1 119.7(3) ?
C5 C4 N3 114.6(4) ?
C5 C4 C6 125.5(4) ?
N3 C4 C6 119.9(4) ?
C4 C5 S1 111.4(3) ?
C7 C6 C11 117.8(4) ?
C7 C6 C4 121.0(4) ?
C11 C6 C4 121.2(4) ?
C8 C7 C6 121.1(4) ?
C7 C8 C9 120.7(4) ?
C10 C9 C8 118.7(4) ?
C11 C10 C9 121.0(4) ?
C10 C11 C6 120.7(4) ?

loop_
_geom_bond_atom_site_label_1
_geom_bond_atom_site_label_2
_geom_bond_site_symmetry_2
_geom_bond_distance
_geom_bond_publ_flag
S1 C5 . 1.708(5) yes
S1 C2 . 1.749(4) yes
N3 C2 . 1.299(5) yes
N3 C4 . 1.397(5) yes
N C2 . 1.347(5) ?
C4 C5 . 1.354(5) yes
C4 C6 . 1.473(5) yes
C6 C7 . 1.389(5) ?
C6 C11 . 1.392(5) ?
C7 C8 . 1.367(6) ?
C8 C9 . 1.384(7) ?
C9 C10 . 1.372(6) ?
C10 C11 . 1.372(5) ?

loop_
_geom_hbond_atom_site_label_D
_geom_hbond_atom_site_label_H
_geom_hbond_atom_site_label_A
_geom_hbond_site_symmetry_A
_geom_hbond_distance_DH
_geom_hbond_distance_HA
_geom_hbond_distance_DA
_geom_hbond_angle_DHA
_geom_hbond_publ_flag
N HB N3 4_465 0.86 2.18 2.990(5) 156.0 yes

loop_
_cod_related_entry_id
_cod_related_entry_database
_cod_related_entry_code
1 ChemSpider 36822
